data_1508435
loop_
_publ_author_name
'Xiqu Wang'
'Lumei Liu'
'Allan J. Jacobson'

_publ_section_title
;
 Synthesis and structures of a series of novel rare earth transition metal
 sulfates
;
_journal_issue 6
_journal_name_full 'Journal of rare earths'
_journal_page_first 659
_journal_page_last 662
_journal_paper_doi 10.1016/S1002-0721(07)60004-0
_journal_volume 24
_journal_year 2006
_chemical_formula_sum 'Cu H3 O7 S Tb'
_chemical_formula_weight 369.54
_chemical_name_systematic
;
 ?
;
_space_group_IT_number 62
_symmetry_space_group_name_Hall '-P 2ac 2n'
_symmetry_space_group_name_H-M 'P n m a'
_atom_sites_solution_hydrogens geom
_atom_sites_solution_primary direct
_atom_sites_solution_secondary difmap
_audit_creation_method SHELXL-97
_cell_angle_alpha 90.00
_cell_angle_beta 90.00
_cell_angle_gamma 90.00
_cell_formula_units_Z 4
_cell_length_a 13.9751(10)
_cell_length_b 6.2091(4)
_cell_length_c 6.3753(4)
_cell_measurement_temperature 223(2)
_cell_volume 553.20(6)
_computing_structure_refinement 'SHELXL-97 (Sheldrick, 1997)'
_diffrn_ambient_temperature 223(2)
_diffrn_measured_fraction_theta_full 0.943
_diffrn_measured_fraction_theta_max 0.943
_diffrn_radiation_monochromator graphite
_diffrn_radiation_source 'fine-focus sealed tube'
_diffrn_radiation_type MoK\a
_diffrn_radiation_wavelength 0.71073
_diffrn_reflns_av_R_equivalents 0.0295
_diffrn_reflns_av_sigmaI/netI 0.0170
_diffrn_reflns_limit_h_max 18
_diffrn_reflns_limit_h_min -17
_diffrn_reflns_limit_k_max 8
_diffrn_reflns_limit_k_min -5
_diffrn_reflns_limit_l_max 8
_diffrn_reflns_limit_l_min -8
_diffrn_reflns_number 3122
_diffrn_reflns_theta_full 28.11
_diffrn_reflns_theta_max 28.11
_diffrn_reflns_theta_min 2.92
_exptl_absorpt_coefficient_mu 16.877
_exptl_crystal_density_diffrn 4.437
_exptl_crystal_density_method 'not measured'
_exptl_crystal_F_000 676
_refine_diff_density_max 1.071
_refine_diff_density_min -1.019
_refine_diff_density_rms 0.256
_refine_ls_extinction_coef 0.0080(6)
_refine_ls_extinction_expression Fc^*^=kFc[1+0.001xFc^2^\l^3^/sin(2\q)]^-1/4^
_refine_ls_extinction_method SHELXL
_refine_ls_goodness_of_fit_ref 1.146
_refine_ls_hydrogen_treatment mixed
_refine_ls_matrix_type full
_refine_ls_number_parameters 63
_refine_ls_number_reflns 694
_refine_ls_number_restraints 2
_refine_ls_restrained_S_all 1.145
_refine_ls_R_factor_all 0.0198
_refine_ls_R_factor_gt 0.0188
_refine_ls_shift/su_max 0.000
_refine_ls_shift/su_mean 0.000
_refine_ls_structure_factor_coef Fsqd
_refine_ls_weighting_details 'calc w=1/[\s^2^(Fo^2^)+(0.0311P)^2^+0.8719P] where P=(Fo^2^+2Fc^2^)/3'
_refine_ls_weighting_scheme calc
_refine_ls_wR_factor_gt 0.0482
_refine_ls_wR_factor_ref 0.0486
_reflns_number_gt 667
_reflns_number_total 694
_reflns_threshold_expression >2sigma(I)
_cod_data_source_file tCSD416696.cif
_cod_data_source_block TbCu(OH)3(SO4)
_cod_depositor_comments 'cell temperature correction'
_cod_original_sg_symbol_H-M Pnma
_cod_original_formula_sum 'H3 Cu O7 S Tb'
_cod_database_code 1508435

loop_
_symmetry_equiv_pos_as_xyz
'x, y, z'
'-x+1/2, -y, z+1/2'
'-x, y+1/2, -z'
'x+1/2, -y+1/2, -z+1/2'
'-x, -y, -z'
'x-1/2, y, -z-1/2'
'x, -y-1/2, z'
'-x-1/2, y-1/2, z-1/2'

loop_
_atom_site_label
_atom_site_type_symbol
_atom_site_fract_x
_atom_site_fract_y
_atom_site_fract_z
_atom_site_U_iso_or_equiv
_atom_site_adp_type
_atom_site_occupancy
_atom_site_symmetry_multiplicity
_atom_site_calc_flag
_atom_site_refinement_flags
Tb1 Tb 0.418200(16) 0.2500 0.06128(4) 0.00879(14) Uani 1 2 d S
Cu1 Cu 0.5000 0.0000 0.5000 0.01171(17) Uani 1 2 d S
S1 S 0.19136(9) 0.2500 0.76455(19) 0.0098(3) Uani 1 2 d S
O1 O 0.1361(3) 0.2500 0.9602(6) 0.0189(9) Uani 1 2 d S
O2 O 0.2944(3) 0.2500 0.8075(6) 0.0189(8) Uani 1 2 d S
O3 O 0.3309(2) 0.9409(6) 0.1398(5) 0.0304(8) Uani 1 1 d .
O4 O 0.46251(17) 0.9901(4) 0.8002(4) 0.0127(5) Uani 1 1 d D
O5 O 0.4205(2) 0.2500 0.4379(6) 0.0112(9) Uani 1 2 d SD
H1 H 0.416(3) 0.917(9) 0.783(12) 0.05(2) Uiso 1 1 d D
H2 H 0.365(3) 0.2500 0.481(19) 0.09(4) Uiso 1 2 d SD

loop_
_atom_site_aniso_label
_atom_site_aniso_U_11
_atom_site_aniso_U_22
_atom_site_aniso_U_33
_atom_site_aniso_U_23
_atom_site_aniso_U_13
_atom_site_aniso_U_12
Tb1 0.00874(17) 0.00916(18) 0.00847(18) 0.000 -0.00040(7) 0.000
Cu1 0.0152(3) 0.0118(3) 0.0081(3) 0.0005(3) -0.0001(3) 0.0035(2)
S1 0.0068(5) 0.0117(6) 0.0107(6) 0.000 -0.0003(4) 0.000
O1 0.0167(18) 0.024(2) 0.017(2) 0.000 0.0089(15) 0.000
O2 0.0062(16) 0.033(2) 0.0174(19) 0.000 -0.0032(15) 0.000
O3 0.0338(16) 0.0334(18) 0.0240(16) 0.0137(14) -0.0080(14) -0.0215(15)
O4 0.0132(12) 0.0142(13) 0.0106(12) -0.0010(10) -0.0003(10) 0.0043(11)
O5 0.0108(19) 0.012(2) 0.011(2) 0.000 0.0014(12) 0.000

loop_
_atom_type_symbol
_atom_type_description
_atom_type_scat_dispersion_real
_atom_type_scat_dispersion_imag
_atom_type_scat_source
O O 0.0106 0.0060 'International Tables Vol C Tables 4.2.6.8 and 6.1.1.4'
S S 0.1246 0.1234 'International Tables Vol C Tables 4.2.6.8 and 6.1.1.4'
Cu Cu 0.3201 1.2651 'International Tables Vol C Tables 4.2.6.8 and 6.1.1.4'
Tb Tb -0.1723 4.1537 'International Tables Vol C Tables 4.2.6.8 and 6.1.1.4'
H H 0.0000 0.0000 'International Tables Vol C Tables 4.2.6.8 and 6.1.1.4'

loop_
_geom_angle_atom_site_label_1
_geom_angle_atom_site_label_2
_geom_angle_atom_site_label_3
_geom_angle
_geom_angle_site_symmetry_1
_geom_angle_site_symmetry_3
O3 Tb1 O3 111.01(18) 1_545 7_575
O3 Tb1 O2 76.36(9) 1_545 1_554
O3 Tb1 O2 76.36(9) 7_575 1_554
O3 Tb1 O4 74.34(11) 1_545 1_544
O3 Tb1 O4 146.99(10) 7_575 1_544
O2 Tb1 O4 73.43(9) 1_554 1_544
O3 Tb1 O4 146.99(10) 1_545 7_574
O3 Tb1 O4 74.34(11) 7_575 7_574
O2 Tb1 O4 73.43(9) 1_554 7_574
O4 Tb1 O4 84.53(13) 1_544 7_574
O3 Tb1 O5 77.99(10) 1_545 .
O3 Tb1 O5 77.99(10) 7_575 .
O2 Tb1 O5 133.83(13) 1_554 .
O4 Tb1 O5 133.64(7) 1_544 .
O4 Tb1 O5 133.64(7) 7_574 .
O3 Tb1 O4 142.69(10) 1_545 3_646
O3 Tb1 O4 76.90(10) 7_575 3_646
O2 Tb1 O4 139.22(7) 1_554 3_646
O4 Tb1 O4 119.52(4) 1_544 3_646
O4 Tb1 O4 70.05(10) 7_574 3_646
O5 Tb1 O4 67.90(9) . 3_646
O3 Tb1 O4 76.90(10) 1_545 5_666
O3 Tb1 O4 142.69(10) 7_575 5_666
O2 Tb1 O4 139.22(7) 1_554 5_666
O4 Tb1 O4 70.05(10) 1_544 5_666
O4 Tb1 O4 119.52(4) 7_574 5_666
O5 Tb1 O4 67.90(9) . 5_666
O4 Tb1 O4 76.64(13) 3_646 5_666
O3 Tb1 Cu1 112.08(9) 1_545 3_656
O3 Tb1 Cu1 67.83(8) 7_575 3_656
O2 Tb1 Cu1 143.92(6) 1_554 3_656
O4 Tb1 Cu1 142.33(6) 1_544 3_656
O4 Tb1 Cu1 100.19(6) 7_574 3_656
O5 Tb1 Cu1 34.14(5) . 3_656
O4 Tb1 Cu1 35.02(6) 3_646 3_656
O4 Tb1 Cu1 75.39(6) 5_666 3_656
O3 Tb1 Cu1 67.83(8) 1_545 .
O3 Tb1 Cu1 112.08(9) 7_575 .
O2 Tb1 Cu1 143.92(6) 1_554 .
O4 Tb1 Cu1 100.19(6) 1_544 .
O4 Tb1 Cu1 142.33(6) 7_574 .
O5 Tb1 Cu1 34.14(5) . .
O4 Tb1 Cu1 75.39(6) 3_646 .
O4 Tb1 Cu1 35.02(6) 5_666 .
Cu1 Tb1 Cu1 54.382(5) 3_656 .
O3 Tb1 Tb1 176.04(8) 1_545 5_665
O3 Tb1 Tb1 72.35(9) 7_575 5_665
O2 Tb1 Tb1 106.79(5) 1_554 5_665
O4 Tb1 Tb1 104.06(6) 1_544 5_665
O4 Tb1 Tb1 35.06(6) 7_574 5_665
O5 Tb1 Tb1 101.01(5) . 5_665
O4 Tb1 Tb1 34.98(6) 3_646 5_665
O4 Tb1 Tb1 99.17(6) 5_666 5_665
Cu1 Tb1 Tb1 66.880(6) 3_656 5_665
Cu1 Tb1 Tb1 109.183(9) . 5_665
O3 Tb1 Tb1 72.35(9) 1_545 5_655
O3 Tb1 Tb1 176.04(8) 7_575 5_655
O2 Tb1 Tb1 106.79(5) 1_554 5_655
O4 Tb1 Tb1 35.06(6) 1_544 5_655
O4 Tb1 Tb1 104.06(6) 7_574 5_655
O5 Tb1 Tb1 101.01(5) . 5_655
O4 Tb1 Tb1 99.17(6) 3_646 5_655
O4 Tb1 Tb1 34.98(6) 5_666 5_655
Cu1 Tb1 Tb1 109.183(9) 3_656 5_655
Cu1 Tb1 Tb1 66.880(6) . 5_655
Tb1 Tb1 Tb1 104.215(11) 5_665 5_655
O5 Cu1 O5 180.0 . 5_656
O5 Cu1 O4 94.02(13) . 1_545
O5 Cu1 O4 85.98(13) 5_656 1_545
O5 Cu1 O4 85.98(13) . 5_666
O5 Cu1 O4 94.02(13) 5_656 5_666
O4 Cu1 O4 180.0 1_545 5_666
O5 Cu1 Tb1 136.29(10) . 5_656
O5 Cu1 Tb1 43.71(10) 5_656 5_656
O4 Cu1 Tb1 44.02(7) 1_545 5_656
O4 Cu1 Tb1 135.98(7) 5_666 5_656
O5 Cu1 Tb1 43.71(10) . .
O5 Cu1 Tb1 136.29(10) 5_656 .
O4 Cu1 Tb1 135.98(7) 1_545 .
O4 Cu1 Tb1 44.02(7) 5_666 .
Tb1 Cu1 Tb1 180.0 5_656 .
O3 S1 O3 108.5(3) 2_565 8_656
O3 S1 O2 108.11(17) 2_565 .
O3 S1 O2 108.11(17) 8_656 .
O3 S1 O1 110.52(16) 2_565 .
O3 S1 O1 110.52(16) 8_656 .
O2 S1 O1 111.0(2) . .
S1 O2 Tb1 147.7(3) . 1_556
S1 O3 Tb1 153.8(2) 2_564 1_565
Cu1 O4 Tb1 135.72(13) 1_565 1_566
Cu1 O4 Tb1 100.96(10) 1_565 5_666
Tb1 O4 Tb1 109.95(10) 1_566 5_666
Cu1 O4 H1 96(6) 1_565 .
Tb1 O4 H1 106(5) 1_566 .
Tb1 O4 H1 105(5) 5_666 .
Cu1 O5 Cu1 105.51(17) 3_656 .
Cu1 O5 Tb1 102.16(12) 3_656 .
Cu1 O5 Tb1 102.16(12) . .
Cu1 O5 H2 118(4) 3_656 .
Cu1 O5 H2 118(4) . .
Tb1 O5 H2 109(9) . .

loop_
_geom_bond_atom_site_label_1
_geom_bond_atom_site_label_2
_geom_bond_distance
_geom_bond_site_symmetry_2
Tb1 O3 2.329(3) 1_545
Tb1 O3 2.329(3) 7_575
Tb1 O2 2.369(4) 1_554
Tb1 O4 2.399(3) 1_544
Tb1 O4 2.399(3) 7_574
Tb1 O5 2.401(4) .
Tb1 O4 2.404(2) 3_646
Tb1 O4 2.404(2) 5_666
Tb1 Cu1 3.3970(3) 3_656
Tb1 Cu1 3.3970(3) .
Tb1 Tb1 3.9340(3) 5_665
Tb1 Tb1 3.9340(3) 5_655
Cu1 O5 1.950(2) .
Cu1 O5 1.950(2) 5_656
Cu1 O4 1.985(3) 1_545
Cu1 O4 1.985(3) 5_666
Cu1 Tb1 3.3970(3) 5_656
S1 O3 1.461(3) 2_565
S1 O3 1.461(3) 8_656
S1 O2 1.466(4) .
S1 O1 1.468(4) .
O2 Tb1 2.369(4) 1_556
O3 S1 1.461(3) 2_564
O3 Tb1 2.329(3) 1_565
O4 Cu1 1.985(3) 1_565
O4 Tb1 2.399(3) 1_566
O4 Tb1 2.404(2) 5_666
O4 H1 0.80(2) .
O5 Cu1 1.950(2) 3_656
O5 H2 0.82(2) .
